data_7703793
loop_
_publ_author_name
'Han, Mingyang'
'Zhang, Qiuyue'
'Oleynik, Ivan I.'
'Suo, Hongyi'
'Solan, Gregory A.'
'Oleynik, Irina V.'
'Ma, Yanping'
'Liang, Tongling'
'Sun, Wen-Hua'

_publ_section_title
;
 High molecular weight polyethylenes of narrow dispersity promoted using
 bis(arylimino)cyclohepta[b]pyridine-cobalt catalysts ortho-substituted
 with benzhydryl &amp; cycloalkyl groups.
;
_journal_issue 15
_journal_name_full 'Dalton transactions (Cambridge, England : 2003)'
_journal_page_first 4774
_journal_page_last 4784
_journal_paper_doi 10.1039/d0dt00576b
_journal_volume 49
_journal_year 2020
_chemical_formula_moiety 'C92 H91 Cl2 Co N3'
_chemical_formula_sum 'C92 H91 Cl2 Co N3'
_chemical_formula_weight 1368.50
_space_group_crystal_system tetragonal
_space_group_IT_number 88
_space_group_name_Hall '-I 4ad'
_space_group_name_H-M_alt 'I 41/a :2'
_atom_sites_solution_hydrogens geom
_audit_creation_date 2020-02-03
_audit_creation_method
;
Olex2 1.2
(compiled 2018.05.29 svn.r3508 for OlexSys, GUI svn.r5506)
;
_audit_update_record
;
2020-02-05 deposited with the CCDC.	2020-03-18 downloaded from the CCDC.
;
_cell_angle_alpha 90
_cell_angle_beta 90
_cell_angle_gamma 90
_cell_formula_units_Z 16
_cell_length_a 32.8106(6)
_cell_length_b 32.8106(6)
_cell_length_c 31.0827(9)
_cell_measurement_reflns_used 12668
_cell_measurement_temperature 173
_cell_measurement_theta_max 26.3610
_cell_measurement_theta_min 1.5550
_cell_volume 33461.6(13)
_computing_molecular_graphics 'Olex2 (Dolomanov et al., 2009)'
_computing_publication_material 'Olex2 (Dolomanov et al., 2009)'
_computing_structure_refinement 'ShelXL (Sheldrick, 2015)'
_computing_structure_solution 'olex2.solve (Bourhis et al., 2015)'
_diffrn_ambient_temperature 173(2)
_diffrn_measured_fraction_theta_full 0.999
_diffrn_measured_fraction_theta_max 0.999
_diffrn_measurement_device_type 'dtrek-CrysAlisPro-abstract goniometer imported rigaku-d*trek images'
_diffrn_radiation_type MoK\a
_diffrn_radiation_wavelength 0.71073
_diffrn_reflns_av_R_equivalents 0.2381
_diffrn_reflns_av_unetI/netI 0.1558
_diffrn_reflns_Laue_measured_fraction_full 0.999
_diffrn_reflns_Laue_measured_fraction_max 0.999
_diffrn_reflns_limit_h_max 37
_diffrn_reflns_limit_h_min -38
_diffrn_reflns_limit_k_max 38
_diffrn_reflns_limit_k_min -38
_diffrn_reflns_limit_l_max 36
_diffrn_reflns_limit_l_min -36
_diffrn_reflns_number 107993
_diffrn_reflns_point_group_measured_fraction_full 0.999
_diffrn_reflns_point_group_measured_fraction_max 0.999
_diffrn_reflns_theta_full 24.500
_diffrn_reflns_theta_max 24.500
_diffrn_reflns_theta_min 1.535
_exptl_absorpt_coefficient_mu 0.313
_exptl_absorpt_correction_T_max 1.00000
_exptl_absorpt_correction_T_min 0.16418
_exptl_absorpt_correction_type multi-scan
_exptl_crystal_colour yellow
_exptl_crystal_colour_primary yellow
_exptl_crystal_density_diffrn 1.087
_exptl_crystal_description needle
_exptl_crystal_F_000 11600
_exptl_crystal_size_max 0.58
_exptl_crystal_size_mid 0.074
_exptl_crystal_size_min 0.044
_refine_diff_density_max 0.748
_refine_diff_density_min -0.313
_refine_diff_density_rms 0.066
_refine_ls_extinction_method none
_refine_ls_goodness_of_fit_ref 1.029
_refine_ls_hydrogen_treatment constr
_refine_ls_matrix_type full
_refine_ls_number_parameters 1020
_refine_ls_number_reflns 13916
_refine_ls_number_restraints 502
_refine_ls_restrained_S_all 1.026
_refine_ls_R_factor_all 0.2030
_refine_ls_R_factor_gt 0.1079
_refine_ls_shift/su_max 0.001
_refine_ls_shift/su_mean 0.000
_refine_ls_structure_factor_coef Fsqd
_refine_ls_weighting_details 'w=1/[\s^2^(Fo^2^)+(0.1213P)^2^+56.2723P] where P=(Fo^2^+2Fc^2^)/3'
_refine_ls_weighting_scheme calc
_refine_ls_wR_factor_gt 0.2453
_refine_ls_wR_factor_ref 0.3005
_reflns_Friedel_coverage 0.000
_reflns_number_gt 6299
_reflns_number_total 13916
_reflns_threshold_expression 'I > 2\s(I)'
_cod_data_source_file d0dt00576b2.cif
_cod_data_source_block Co3
_cod_depositor_comments 'Adding full bibliography for 7703791--7703793.cif.'
_cod_original_cell_volume 33461.6(16)
_cod_original_sg_symbol_H-M 'I 41/a'
_cod_database_code 7703793
_shelx_shelxl_version_number 2017/1
_shelx_space_group_comment
;
The symmetry employed for this shelxl refinement is uniquely defined
by the following loop, which should always be used as a source of
symmetry information in preference to the above space-group names.
They are only intended as comments.
;
_olex2_refinement_description
;
1. Fixed Uiso
 At 1.2 times of:
  All C(H) groups, All C(H,H) groups, All C(H,H,H,H) groups
 At 1.5 times of:
  All C(H,H,H) groups
2. Restrained distances
 C74-C73 = C75-C74 = C76-C75 = C77-C76 = C78-C77 = C78-C73 = C80-C79 = C81-C80
 = C82-C81 = C83-C82 = C84-C83 = C84-C79
 1.39 with sigma of 0.01
 C52A-C47A = C48A-C47A = C49A-C48A = C50A-C49A = C51A-C50A = C52A-C51A
 1.39 with sigma of 0.01
 C46-C41
 1.54 with sigma of 0.02
 C46-C41 = C45-C46 = C42-C41
 1.39 with sigma of 0.02
 C46-C41 = C42-C41 = C45-C46
 1.39 with sigma of 0.02
 C46-C41 = C42-C41 = C42-C43 = C44-C45 = C45-C46
 1.39 with sigma of 0.02
 C43-C44
 1.39 with sigma of 0.02
 C44-C45
 1.39 with sigma of 0.02
 C47-C48 = C52-C47 = C51-C52 = C51-C50 = C49-C50 = C49-C48
 1.39 with sigma of 0.01
 C90A-C91 = C90A-C89A = C88A-C89A
 1.54 with sigma of 0.02
 C88-C87 = C88-C89
 1.54 with sigma of 0.02
 C88-C87 = C88A-C87 = C87-C86
 1.54 with sigma of 0.02
 C42A-C41A = C46-C41 = C46A-C41A = C42-C41 = C43-C42 = C43A-C42A = C44A-C43A =
 C45A-C44A = C46A-C45A = C46-C45 = C45-C44 = C44-C43
 1.39 with sigma of 0.01
3. Uiso/Uaniso restraints and constraints
C47A \\sim C49A \\sim C50A \\sim C51A \\sim C52A \\sim C48A: within 1.7A with
sigma of 0.02 and sigma for terminal atoms of 0.04
C41 \\sim C46 \\sim C45 \\sim C42 \\sim C43 \\sim C44: within 1.7A with sigma
of 0.02 and sigma for terminal atoms of 0.04
C47 \\sim C48 \\sim C49 \\sim C51 \\sim C52 \\sim C50: within 1.7A with sigma
of 0.02 and sigma for terminal atoms of 0.04
C42A \\sim C43A \\sim C44A \\sim C45A \\sim C46A \\sim C41A: within 1.7A with
sigma of 0.02 and sigma for terminal atoms of 0.04
C85 \\sim C92 \\sim C86 \\sim C91 \\sim C89 \\sim C90 \\sim C88A \\sim C89A
\\sim C90A \\sim C87 \\sim C88: within 1.7A with sigma of 0.02 and sigma for
terminal atoms of 0.04
Uanis(C92) \\sim Ueq, Uanis(C87) \\sim Ueq, Uanis(C91) \\sim Ueq, Uanis(C89)
\\sim Ueq, Uanis(C88) \\sim Ueq, Uanis(C90) \\sim Ueq, Uanis(C88A) \\sim Ueq,
Uanis(C89A) \\sim Ueq, Uanis(C90A) \\sim Ueq: with sigma of 0.05 and sigma for
terminal atoms of 0.1
Uanis(C47A) \\sim Ueq, Uanis(C49A) \\sim Ueq, Uanis(C50A) \\sim Ueq,
Uanis(C51A) \\sim Ueq, Uanis(C52A) \\sim Ueq, Uanis(C48A) \\sim Ueq, Uanis(C47)
\\sim Ueq, Uanis(C48) \\sim Ueq, Uanis(C49) \\sim Ueq, Uanis(C51) \\sim Ueq,
Uanis(C52) \\sim Ueq, Uanis(C50) \\sim Ueq: with sigma of 0.01 and sigma for
terminal atoms of 0.02
Uanis(C41) \\sim Ueq, Uanis(C46) \\sim Ueq, Uanis(C45) \\sim Ueq, Uanis(C42)
\\sim Ueq, Uanis(C43) \\sim Ueq, Uanis(C44) \\sim Ueq, Uanis(C42A) \\sim Ueq,
Uanis(C43A) \\sim Ueq, Uanis(C44A) \\sim Ueq, Uanis(C45A) \\sim Ueq,
Uanis(C46A) \\sim Ueq, Uanis(C41A) \\sim Ueq: with sigma of 0.01 and sigma for
terminal atoms of 0.02
4. Others
 Sof(H87c)=Sof(H87d)=Sof(H91c)=Sof(H91d)=Sof(H40a)=Sof(C88A)=Sof(H88c)=
 Sof(H88d)=Sof(C89A)=Sof(H89c)=Sof(H89d)=Sof(C90A)=Sof(H90c)=Sof(H90d)=Sof(C47)=
 Sof(C48)=Sof(H48)=Sof(C49)=Sof(H49)=Sof(C51)=Sof(H51)=Sof(C52)=Sof(H52)=
 Sof(C50)=Sof(H50)=Sof(C42A)=Sof(H42A)=Sof(C43A)=Sof(H43A)=Sof(C44A)=Sof(H44A)=
 Sof(C45A)=Sof(H45A)=Sof(C46A)=Sof(H46A)=Sof(C41A)=1-FVAR(1)
 Sof(C41)=Sof(H87a)=Sof(H87b)=Sof(H91a)=Sof(H91b)=Sof(C46)=Sof(H46)=Sof(H40)=
 Sof(C89)=Sof(H89a)=Sof(H89b)=Sof(C88)=Sof(H88a)=Sof(H88b)=Sof(C90)=Sof(H90a)=
 Sof(H90b)=Sof(C45)=Sof(H45)=Sof(C42)=Sof(H42)=Sof(C43)=Sof(H43)=Sof(C44)=
 Sof(H44)=Sof(C47A)=Sof(C49A)=Sof(H49A)=Sof(C50A)=Sof(H50A)=Sof(C51A)=Sof(H51A)=
 Sof(C52A)=Sof(H52A)=Sof(C48A)=Sof(H48A)=FVAR(1)
5.a Ternary CH refined with riding coordinates:
 C59(H59), C27(H27), C85(H85), C72(H72), C19(H19), C40(H40), C40(H40a)
5.b Secondary CH2 refined with riding coordinates:
 C92(H92a,H92b), C86(H86a,H86b), C10(H10a,H10b), C7(H7a,H7b), C26(H26a,H26b),
 C87(H87a,H87b), C87(H87c,H87d), C91(H91a,H91b), C91(H91c,H91d), C20(H20a,H20b),
  C21(H21a,H21b), C23(H23a,H23b), C8(H8a,H8b), C9(H9a,H9b), C22(H22a,H22b),
 C25(H25a,H25b), C89(H89a,H89b), C88(H88a,H88b), C24(H24a,H24b), C90(H90a,H90b),
  C88A(H88c,H88d), C89A(H89c,H89d), C90A(H90c,H90d)
5.c Aromatic/amide H refined with riding coordinates:
 C55(H55), C4(H4), C57(H57), C71(H71), C65(H65), C5(H5), C29(H29), C61(H61),
 C17(H17), C15(H15), C39(H39), C82(H82), C62(H62), C64(H64), C30(H30), C70(H70),
  C68(H68), C84(H84), C67(H67), C69(H69), C46(H46), C63(H63), C31(H31),
 C83(H83), C76(H76), C33(H33), C38(H38), C80(H80), C32(H32), C35(H35), C81(H81),
  C78(H78), C37(H37), C36(H36), C74(H74), C75(H75), C77(H77), C45(H45),
 C42(H42), C43(H43), C44(H44), C49A(H49A), C50A(H50A), C51A(H51A), C52A(H52A),
 C48A(H48A), C48(H48), C49(H49), C51(H51), C52(H52), C50(H50), C42A(H42A),
 C43A(H43A), C44A(H44A), C45A(H45A), C46A(H46A)
5.d Idealised Me refined as rotating group:
 C1(H1a,H1b,H1c)
;
_olex2_submission_special_instructions 'No special instructions were received'

loop_
_space_group_symop_operation_xyz
'x, y, z'
'-x+1/2, -y, z+1/2'
'-y+3/4, x+1/4, z+1/4'
'y+3/4, -x+3/4, z+3/4'
'x+1/2, y+1/2, z+1/2'
'-x+1, -y+1/2, z+1'
'-y+5/4, x+3/4, z+3/4'
'y+5/4, -x+5/4, z+5/4'
'-x, -y, -z'
'x-1/2, y, -z-1/2'
'y-3/4, -x-1/4, -z-1/4'
'-y-3/4, x-3/4, -z-3/4'
'-x+1/2, -y+1/2, -z+1/2'
'x, y+1/2, -z'
'y-1/4, -x+1/4, -z+1/4'
'-y-1/4, x-1/4, -z-1/4'

loop_
_atom_site_label
_atom_site_type_symbol
_atom_site_fract_x
_atom_site_fract_y
_atom_site_fract_z
_atom_site_U_iso_or_equiv
_atom_site_adp_type
_atom_site_occupancy
_atom_site_site_symmetry_order
_atom_site_calc_flag
_atom_site_refinement_flags_posn
_atom_site_refinement_flags_adp
_atom_site_refinement_flags_occupancy
_atom_site_disorder_assembly
_atom_site_disorder_group
Co1 Co 0.29227(3) 0.57178(3) 0.53748(3) 0.0481(3) Uani 1 1 d . . . . .
Cl2 Cl 0.30297(5) 0.50285(5) 0.54640(6) 0.0580(5) Uani 1 1 d . . . . .
Cl1 Cl 0.28973(6) 0.59047(6) 0.46844(6) 0.0630(6) Uani 1 1 d . . . . .
N2 N 0.29053(15) 0.58116(15) 0.60263(17) 0.0440(14) Uani 1 1 d . . . . .
N1 N 0.22807(16) 0.58119(17) 0.55258(19) 0.0518(15) Uani 1 1 d . . . . .
N3 N 0.35351(15) 0.59165(15) 0.55588(19) 0.0452(14) Uani 1 1 d . . . . .
C53 C 0.38384(18) 0.6056(2) 0.5256(2) 0.0466(17) Uani 1 1 d . . . . .
C54 C 0.4139(2) 0.5783(2) 0.5119(2) 0.0498(18) Uani 1 1 d . . . . .
C12 C 0.3255(2) 0.5792(2) 0.6241(2) 0.0483(17) Uani 1 1 d . . . . .
C55 C 0.4431(2) 0.5937(2) 0.4832(2) 0.0534(19) Uani 1 1 d . . . . .
H55 H 0.464091 0.576830 0.473901 0.064 Uiso 1 1 calc R . . . .
C2 C 0.21908(19) 0.5810(2) 0.5934(2) 0.0484(18) Uani 1 1 d . . . . .
C4 C 0.2531(2) 0.5676(2) 0.6662(2) 0.0534(19) Uani 1 1 d . . . . .
H4 H 0.228315 0.564884 0.680392 0.064 Uiso 1 1 calc R . . . .
C3 C 0.2547(2) 0.5760(2) 0.6227(2) 0.0481(17) Uani 1 1 d . . . . .
C13 C 0.1957(2) 0.5864(2) 0.5216(2) 0.0521(19) Uani 1 1 d . . . . .
C56 C 0.4415(2) 0.6337(2) 0.4685(2) 0.056(2) Uani 1 1 d . . . . .
C79 C 0.5090(2) 0.6702(2) 0.4602(3) 0.068(2) Uani 1 1 d D . . . .
C11 C 0.3611(2) 0.5906(2) 0.5962(2) 0.0484(18) Uani 1 1 d . . . . .
C6 C 0.3271(2) 0.5681(2) 0.6673(2) 0.060(2) Uani 1 1 d . . . . .
C59 C 0.3451(2) 0.6723(2) 0.5240(3) 0.058(2) Uani 1 1 d . . . . .
H59 H 0.321614 0.654126 0.527390 0.069 Uiso 1 1 calc R . . . .
C57 C 0.4105(2) 0.6587(2) 0.4816(2) 0.056(2) Uani 1 1 d . . . . .
H57 H 0.409267 0.685272 0.471252 0.067 Uiso 1 1 calc R . . . .
C58 C 0.38100(19) 0.6452(2) 0.5097(2) 0.0504(18) Uani 1 1 d . . . . .
C27 C 0.1928(2) 0.5093(2) 0.5172(2) 0.063(2) Uani 1 1 d . . . . .
H27 H 0.221263 0.512879 0.526165 0.076 Uiso 1 1 calc R . . . .
C85 C 0.41597(19) 0.5341(2) 0.5251(2) 0.0529(19) Uani 1 1 d . U . . .
H85 H 0.394845 0.529319 0.546776 0.063 Uiso 1 1 calc R . . . .
C60 C 0.3525(2) 0.6911(2) 0.5672(3) 0.063(2) Uani 1 1 d . . . . .
C66 C 0.3334(2) 0.7030(2) 0.4884(3) 0.061(2) Uani 1 1 d . . . . .
C1 C 0.17746(19) 0.5838(2) 0.6128(2) 0.060(2) Uani 1 1 d . . . . .
H1A H 0.157831 0.588998 0.590599 0.089 Uiso 1 1 calc GR . . . .
H1B H 0.176881 0.605720 0.633352 0.089 Uiso 1 1 calc GR . . . .
H1C H 0.170966 0.558687 0.627037 0.089 Uiso 1 1 calc GR . . . .
C28 C 0.1706(3) 0.4959(2) 0.5575(3) 0.063(2) Uani 1 1 d . . . . .
C18 C 0.1789(2) 0.5511(2) 0.5028(2) 0.062(2) Uani 1 1 d . . . . .
C92 C 0.4574(2) 0.5233(2) 0.5452(3) 0.074(2) Uani 1 1 d . U . . .
H92A H 0.474208 0.511027 0.523071 0.088 Uiso 1 1 calc R . . . .
H92B H 0.470528 0.548506 0.553807 0.088 Uiso 1 1 calc R . . . .
C72 C 0.4746(2) 0.6496(2) 0.4376(2) 0.060(2) Uani 1 1 d . . . . .
H72 H 0.486271 0.625476 0.423755 0.072 Uiso 1 1 calc R . . . .
C14 C 0.1842(2) 0.6253(3) 0.5093(3) 0.061(2) Uani 1 1 d . . . . .
C71 C 0.3288(2) 0.6897(3) 0.4469(3) 0.072(2) Uani 1 1 d . . . . .
H71 H 0.333697 0.662514 0.440036 0.087 Uiso 1 1 calc R . . . .
C34 C 0.1942(3) 0.4776(3) 0.4824(3) 0.085(3) Uani 1 1 d . . . . .
C65 C 0.3224(3) 0.6933(2) 0.5970(3) 0.078(3) Uani 1 1 d . . . . .
H65 H 0.297166 0.681830 0.590599 0.094 Uiso 1 1 calc R . . . .
C5 C 0.2897(2) 0.5632(2) 0.6880(3) 0.063(2) Uani 1 1 d . . . . .
H5 H 0.289283 0.556827 0.717149 0.076 Uiso 1 1 calc R . . . .
C29 C 0.1290(3) 0.5012(3) 0.5622(3) 0.077(3) Uani 1 1 d . . . . .
H29 H 0.113672 0.512769 0.540218 0.093 Uiso 1 1 calc R . . . .
C86 C 0.4062(2) 0.5076(2) 0.4861(2) 0.067(2) Uani 1 1 d D U . . .
H86A H 0.378528 0.514329 0.477503 0.081 Uiso 1 1 calc R . . . .
H86B H 0.423816 0.516766 0.462966 0.081 Uiso 1 1 calc R . . . .
C10 C 0.4011(2) 0.6022(3) 0.6158(3) 0.069(2) Uani 1 1 d . . . . .
H10A H 0.417625 0.577820 0.618776 0.083 Uiso 1 1 calc R . . . .
H10B H 0.415151 0.620442 0.596289 0.083 Uiso 1 1 calc R . . . .
C7 C 0.3665(2) 0.5589(3) 0.6902(3) 0.083(3) Uani 1 1 d . . . . .
H7A H 0.360064 0.546892 0.717865 0.099 Uiso 1 1 calc R . . . .
H7B H 0.381208 0.538648 0.673637 0.099 Uiso 1 1 calc R . . . .
C73 C 0.4562(2) 0.6739(2) 0.4029(3) 0.064(2) Uani 1 1 d D . . . .
C16 C 0.1332(2) 0.5940(3) 0.4631(3) 0.076(3) Uani 1 1 d . . . . .
C61 C 0.3897(3) 0.7093(2) 0.5776(3) 0.076(2) Uani 1 1 d . . . . .
H61 H 0.411051 0.708470 0.557954 0.091 Uiso 1 1 calc R . . . .
C17 C 0.1486(3) 0.5558(3) 0.4733(3) 0.078(3) Uani 1 1 d . . . . .
H17 H 0.138056 0.532924 0.459676 0.094 Uiso 1 1 calc R . . . .
C15 C 0.1514(2) 0.6282(3) 0.4800(3) 0.075(2) Uani 1 1 d . . . . .
H15 H 0.141926 0.653830 0.471936 0.090 Uiso 1 1 calc R . . . .
C39 C 0.2125(3) 0.4845(3) 0.4445(3) 0.093(3) Uani 1 1 d . . . . .
H39 H 0.223421 0.510263 0.439728 0.111 Uiso 1 1 calc R . . . .
C82 C 0.5756(2) 0.7086(3) 0.4999(3) 0.088(3) Uani 1 1 d D . . . .
H82 H 0.597658 0.721582 0.512799 0.106 Uiso 1 1 calc R . . . .
C62 C 0.3951(3) 0.7285(3) 0.6168(3) 0.087(3) Uani 1 1 d . . . . .
H62 H 0.420020 0.740520 0.623054 0.105 Uiso 1 1 calc R . . . .
C41 C 0.0573(6) 0.5813(8) 0.4543(5) 0.074(5) Uani 0.573(7) 1 d D U P A 1
C19 C 0.2060(2) 0.6634(3) 0.5251(3) 0.076(3) Uani 1 1 d . . . . .
H19 H 0.229013 0.653621 0.542275 0.092 Uiso 1 1 calc R . . . .
C64 C 0.3275(3) 0.7117(3) 0.6359(4) 0.093(3) Uani 1 1 d . . . . .
H64 H 0.306153 0.711774 0.655561 0.112 Uiso 1 1 calc R . . . .
C30 C 0.1106(3) 0.4890(3) 0.6004(4) 0.090(3) Uani 1 1 d . . . . .
H30 H 0.082928 0.494067 0.604228 0.108 Uiso 1 1 calc R . . . .
C70 C 0.3165(3) 0.7169(4) 0.4149(3) 0.089(3) Uani 1 1 d . . . . .
H70 H 0.314052 0.708140 0.386557 0.107 Uiso 1 1 calc R . . . .
C68 C 0.3128(3) 0.7702(3) 0.4668(5) 0.100(4) Uani 1 1 d . . . . .
H68 H 0.307777 0.797330 0.473626 0.119 Uiso 1 1 calc R . . . .
C26 C 0.1791(3) 0.6868(3) 0.5558(3) 0.096(3) Uani 1 1 d . . . . .
H26A H 0.172477 0.669203 0.579911 0.116 Uiso 1 1 calc R . . . .
H26B H 0.153854 0.693429 0.541251 0.116 Uiso 1 1 calc R . . . .
C87 C 0.4088(3) 0.4624(3) 0.4869(3) 0.096(3) Uani 1 1 d D U . . .
H87A H 0.397073 0.453284 0.459963 0.115 Uiso 0.573(7) 1 calc R . P A 1
H87B H 0.437680 0.456121 0.485309 0.115 Uiso 0.573(7) 1 calc R . P A 1
H87C H 0.410227 0.454598 0.456861 0.115 Uiso 0.427(7) 1 calc R . P A 2
H87D H 0.382227 0.453617 0.496838 0.115 Uiso 0.427(7) 1 calc R . P A 2
C91 C 0.4571(3) 0.4945(3) 0.5843(3) 0.100(3) Uani 1 1 d D U . . .
H91A H 0.436395 0.504040 0.604121 0.120 Uiso 0.573(7) 1 calc R . P A 1
H91B H 0.483207 0.497076 0.598743 0.120 Uiso 0.573(7) 1 calc R . P A 1
H91C H 0.455638 0.511161 0.610032 0.120 Uiso 0.427(7) 1 calc R . P A 2
H91D H 0.483084 0.480384 0.584970 0.120 Uiso 0.427(7) 1 calc R . P A 2
C84 C 0.5067(3) 0.6870(4) 0.5001(3) 0.129(5) Uani 1 1 d D . . . .
H84 H 0.482018 0.685428 0.514761 0.154 Uiso 1 1 calc R . . . .
C67 C 0.3251(2) 0.7428(3) 0.4990(3) 0.080(3) Uani 1 1 d . . . . .
H67 H 0.327494 0.751491 0.527370 0.097 Uiso 1 1 calc R . . . .
C69 C 0.3082(3) 0.7567(4) 0.4252(5) 0.110(4) Uani 1 1 d . . . . .
H69 H 0.299469 0.774616 0.403992 0.132 Uiso 1 1 calc R . . . .
C46 C 0.0514(6) 0.5788(7) 0.4989(6) 0.090(6) Uani 0.573(7) 1 d D U P A 1
H46 H 0.073066 0.584055 0.517330 0.108 Uiso 0.573(7) 1 calc R . P A 1
C63 C 0.3639(4) 0.7301(3) 0.6468(3) 0.098(3) Uani 1 1 d . . . . .
H63 H 0.367381 0.743029 0.673170 0.117 Uiso 1 1 calc R . . . .
C31 C 0.1309(4) 0.4705(3) 0.6316(4) 0.103(3) Uani 1 1 d . . . . .
H31 H 0.117786 0.461595 0.656375 0.124 Uiso 1 1 calc R . . . .
C20 C 0.2246(3) 0.6881(3) 0.4885(4) 0.101(3) Uani 1 1 d . . . . .
H20A H 0.242829 0.707706 0.501810 0.121 Uiso 1 1 calc R . . . .
H20B H 0.241588 0.669520 0.472244 0.121 Uiso 1 1 calc R . . . .
C83 C 0.5391(3) 0.7061(4) 0.5200(3) 0.129(4) Uani 1 1 d D . . . .
H83 H 0.535754 0.717391 0.547256 0.154 Uiso 1 1 calc R . . . .
C21 C 0.1996(3) 0.7115(3) 0.4561(4) 0.109(4) Uani 1 1 d . . . . .
H21A H 0.218114 0.722954 0.434966 0.131 Uiso 1 1 calc R . . . .
H21B H 0.182161 0.692284 0.441182 0.131 Uiso 1 1 calc R . . . .
C76 C 0.4170(4) 0.7185(3) 0.3350(3) 0.125(4) Uani 1 1 d D . . . .
H76 H 0.406818 0.732638 0.311390 0.149 Uiso 1 1 calc R . . . .
C23 C 0.1932(4) 0.7741(3) 0.5056(5) 0.136(5) Uani 1 1 d . . . . .
H23A H 0.222537 0.773125 0.502103 0.163 Uiso 1 1 calc R . . . .
H23B H 0.184516 0.801499 0.498189 0.163 Uiso 1 1 calc R . . . .
C40 C 0.0977(3) 0.5978(4) 0.4300(3) 0.111(4) Uani 1 1 d . . . . .
H40 H 0.103177 0.583305 0.403047 0.133 Uiso 0.573(7) 1 calc R . P A 1
H40A H 0.107454 0.577270 0.409565 0.133 Uiso 0.427(7) 1 calc R . P A 2
C33 C 0.1918(3) 0.4768(3) 0.5892(3) 0.080(3) Uani 1 1 d . . . . .
H33 H 0.219585 0.471934 0.585968 0.096 Uiso 1 1 calc R . . . .
C8 C 0.3934(3) 0.5934(4) 0.6974(4) 0.119(4) Uani 1 1 d . . . . .
H8A H 0.420138 0.583394 0.705629 0.142 Uiso 1 1 calc R . . . .
H8B H 0.382939 0.609574 0.721046 0.142 Uiso 1 1 calc R . . . .
C38 C 0.2162(4) 0.4558(5) 0.4118(4) 0.127(5) Uani 1 1 d . . . . .
H38 H 0.227599 0.463304 0.385618 0.152 Uiso 1 1 calc R . . . .
C9 C 0.3979(3) 0.6213(3) 0.6567(4) 0.103(3) Uani 1 1 d . . . . .
H9A H 0.374632 0.639494 0.655841 0.124 Uiso 1 1 calc R . . . .
H9B H 0.421971 0.638125 0.660617 0.124 Uiso 1 1 calc R . . . .
C80 C 0.5464(2) 0.6719(4) 0.4406(3) 0.130(5) Uani 1 1 d D . . . .
H80 H 0.549962 0.659666 0.413864 0.156 Uiso 1 1 calc R . . . .
C22 C 0.1741(4) 0.7445(4) 0.4728(4) 0.136(4) Uani 1 1 d . . . . .
H22A H 0.150278 0.732256 0.486058 0.163 Uiso 1 1 calc R . . . .
H22B H 0.164587 0.760393 0.448479 0.163 Uiso 1 1 calc R . . . .
C32 C 0.1719(4) 0.4648(3) 0.6262(3) 0.110(4) Uani 1 1 d . . . . .
H32 H 0.186724 0.452544 0.648088 0.132 Uiso 1 1 calc R . . . .
C35 C 0.1820(4) 0.4379(4) 0.4889(4) 0.136(5) Uani 1 1 d . . . . .
H35 H 0.169430 0.431372 0.514857 0.163 Uiso 1 1 calc R . . . .
C25 C 0.1979(4) 0.7262(4) 0.5733(4) 0.136(4) Uani 1 1 d . . . . .
H25A H 0.227267 0.724376 0.569855 0.163 Uiso 1 1 calc R . . . .
H25B H 0.192432 0.727432 0.603918 0.163 Uiso 1 1 calc R . . . .
C81 C 0.5789(3) 0.6913(5) 0.4599(4) 0.166(6) Uani 1 1 d D . . . .
H81 H 0.603662 0.692691 0.445410 0.199 Uiso 1 1 calc R . . . .
C78 C 0.4561(4) 0.7153(3) 0.4006(4) 0.180(7) Uani 1 1 d D . . . .
H78 H 0.470045 0.729777 0.421747 0.216 Uiso 1 1 calc R . . . .
C89 C 0.4028(4) 0.4446(5) 0.5665(5) 0.071(4) Uani 0.573(7) 1 d D U P A 1
H89A H 0.391341 0.423572 0.584884 0.085 Uiso 0.573(7) 1 calc R . P A 1
H89B H 0.390176 0.470235 0.574412 0.085 Uiso 0.573(7) 1 calc R . P A 1
C37 C 0.2037(4) 0.4183(6) 0.4177(5) 0.163(7) Uani 1 1 d . . . . .
H37 H 0.205358 0.399384 0.395534 0.196 Uiso 1 1 calc R . . . .
C88 C 0.3920(5) 0.4350(4) 0.5203(4) 0.079(4) Uani 0.573(7) 1 d D U P A 1
H88A H 0.401187 0.407505 0.514124 0.095 Uiso 0.573(7) 1 calc R . P A 1
H88B H 0.362568 0.435143 0.517767 0.095 Uiso 0.573(7) 1 calc R . P A 1
C24 C 0.1837(5) 0.7673(4) 0.5530(5) 0.159(6) Uani 1 1 d . . . . .
H24A H 0.154457 0.769435 0.556763 0.191 Uiso 1 1 calc R . . . .
H24B H 0.196055 0.789353 0.569210 0.191 Uiso 1 1 calc R . . . .
C36 C 0.1876(4) 0.4068(4) 0.4583(5) 0.144(5) Uani 1 1 d . . . . .
H36 H 0.180997 0.379860 0.464382 0.172 Uiso 1 1 calc R . . . .
C74 C 0.4335(5) 0.6568(3) 0.3716(4) 0.180(7) Uani 1 1 d D . . . .
H74 H 0.430661 0.628547 0.372102 0.216 Uiso 1 1 calc R . . . .
C75 C 0.4142(5) 0.6774(3) 0.3394(4) 0.180(7) Uani 1 1 d D . . . .
H75 H 0.398563 0.662794 0.319795 0.216 Uiso 1 1 calc R . . . .
C77 C 0.4363(5) 0.7372(4) 0.3687(5) 0.216(9) Uani 1 1 d D . . . .
H77 H 0.436205 0.765488 0.370192 0.259 Uiso 1 1 calc R . . . .
C90 C 0.4492(5) 0.4475(5) 0.5753(6) 0.085(4) Uani 0.573(7) 1 d . U P A 1
H90A H 0.464713 0.438272 0.550606 0.102 Uiso 0.573(7) 1 calc R . P A 1
H90B H 0.456733 0.431173 0.600116 0.102 Uiso 0.573(7) 1 calc R . P A 1
C88A C 0.4384(6) 0.4342(6) 0.5092(6) 0.093(5) Uani 0.427(7) 1 d D U P A 2
H88C H 0.465505 0.445804 0.506647 0.111 Uiso 0.427(7) 1 calc R . P A 2
H88D H 0.438507 0.408461 0.493936 0.111 Uiso 0.427(7) 1 calc R . P A 2
C89A C 0.4304(8) 0.4256(6) 0.5566(7) 0.095(5) Uani 0.427(7) 1 d D U P A 2
H89C H 0.453607 0.410574 0.567711 0.114 Uiso 0.427(7) 1 calc R . P A 2
H89D H 0.406981 0.407593 0.558319 0.114 Uiso 0.427(7) 1 calc R . P A 2
C90A C 0.4226(7) 0.4619(6) 0.5869(8) 0.095(5) Uani 0.427(7) 1 d D U P A 2
H90C H 0.420558 0.451983 0.616199 0.114 Uiso 0.427(7) 1 calc R . P A 2
H90D H 0.396816 0.474447 0.579388 0.114 Uiso 0.427(7) 1 calc R . P A 2
C45 C 0.0137(6) 0.5687(7) 0.5160(7) 0.127(6) Uani 0.573(7) 1 d D U P A 1
H45 H 0.009662 0.569092 0.545585 0.152 Uiso 0.573(7) 1 calc R . P A 1
C42 C 0.0255(5) 0.5704(6) 0.4272(7) 0.110(6) Uani 0.573(7) 1 d D U P A 1
H42 H 0.029255 0.570506 0.397539 0.132 Uiso 0.573(7) 1 calc R . P A 1
C43 C -0.0120(6) 0.5594(6) 0.4447(7) 0.125(6) Uani 0.573(7) 1 d D U P A 1
H43 H -0.033382 0.552934 0.426275 0.150 Uiso 0.573(7) 1 calc R . P A 1
C44 C -0.0182(7) 0.5579(7) 0.4887(7) 0.147(7) Uani 0.573(7) 1 d D U P A 1
H44 H -0.043207 0.549724 0.499793 0.176 Uiso 0.573(7) 1 calc R . P A 1
C47A C 0.0829(8) 0.6488(7) 0.4217(8) 0.104(6) Uani 0.573(7) 1 d D U P A 1
C49A C 0.0932(9) 0.7100(7) 0.3812(9) 0.137(7) Uani 0.573(7) 1 d D U P A 1
H49A H 0.103321 0.723552 0.357190 0.164 Uiso 0.573(7) 1 calc R . P A 1
C50A C 0.0687(6) 0.7303(7) 0.4104(7) 0.139(6) Uani 0.573(7) 1 d D U P A 1
H50A H 0.064606 0.758065 0.406185 0.166 Uiso 0.573(7) 1 calc R . P A 1
C51A C 0.0498(6) 0.7123(5) 0.4455(7) 0.134(6) Uani 0.573(7) 1 d D U P A 1
H51A H 0.032551 0.726306 0.464033 0.160 Uiso 0.573(7) 1 calc R . P A 1
C52A C 0.0591(6) 0.6708(5) 0.4502(7) 0.112(5) Uani 0.573(7) 1 d D U P A 1
H52A H 0.048574 0.657282 0.474034 0.134 Uiso 0.573(7) 1 calc R . P A 1
C48A C 0.1025(7) 0.6688(6) 0.3882(7) 0.135(6) Uani 0.573(7) 1 d D U P A 1
H48A H 0.121356 0.655294 0.370982 0.162 Uiso 0.573(7) 1 calc R . P A 1
C47 C 0.0990(6) 0.6307(6) 0.4025(7) 0.081(6) Uani 0.427(7) 1 d D U P A 2
C48 C 0.1208(7) 0.6338(7) 0.3644(7) 0.099(6) Uani 0.427(7) 1 d D U P A 2
H48 H 0.133926 0.610615 0.354243 0.119 Uiso 0.427(7) 1 calc R . P A 2
C49 C 0.1242(8) 0.6692(7) 0.3403(8) 0.130(7) Uani 0.427(7) 1 d D U P A 2
H49 H 0.138350 0.671395 0.314512 0.156 Uiso 0.427(7) 1 calc R . P A 2
C51 C 0.0788(8) 0.7002(7) 0.3966(8) 0.100(7) Uani 0.427(7) 1 d D U P A 2
H51 H 0.062991 0.722453 0.404579 0.119 Uiso 0.427(7) 1 calc R . P A 2
C52 C 0.0790(9) 0.6640(6) 0.4206(9) 0.080(6) Uani 0.427(7) 1 d D U P A 2
H52 H 0.066272 0.662341 0.447282 0.096 Uiso 0.427(7) 1 calc R . P A 2
C50 C 0.1036(8) 0.7009(9) 0.3602(8) 0.114(7) Uani 0.427(7) 1 d D U P A 2
H50 H 0.106823 0.726368 0.347411 0.137 Uiso 0.427(7) 1 calc R . P A 2
C42A C 0.0374(6) 0.5640(7) 0.4078(7) 0.075(6) Uani 0.427(7) 1 d D U P A 2
H42A H 0.044731 0.565558 0.378935 0.090 Uiso 0.427(7) 1 calc R . P A 2
C43A C 0.0010(6) 0.5449(7) 0.4195(6) 0.092(6) Uani 0.427(7) 1 d D U P A 2
H43A H -0.016450 0.535631 0.398049 0.111 Uiso 0.427(7) 1 calc R . P A 2
C44A C -0.0097(6) 0.5394(6) 0.4624(6) 0.076(5) Uani 0.427(7) 1 d D U P A 2
H44A H -0.033384 0.525371 0.469715 0.091 Uiso 0.427(7) 1 calc R . P A 2
C45A C 0.0155(5) 0.5552(7) 0.4941(7) 0.082(6) Uani 0.427(7) 1 d D U P A 2
H45A H 0.009318 0.552012 0.523145 0.099 Uiso 0.427(7) 1 calc R . P A 2
C46A C 0.0504(7) 0.5760(9) 0.4813(7) 0.063(6) Uani 0.427(7) 1 d D U P A 2
H46A H 0.066440 0.587705 0.502586 0.075 Uiso 0.427(7) 1 calc R . P A 2
C41A C 0.0629(8) 0.5806(10) 0.4390(6) 0.070(6) Uani 0.427(7) 1 d D U P A 2

loop_
_atom_site_aniso_label
_atom_site_aniso_U_11
_atom_site_aniso_U_22
_atom_site_aniso_U_33
_atom_site_aniso_U_23
_atom_site_aniso_U_13
_atom_site_aniso_U_12
Co1 0.0439(6) 0.0591(6) 0.0414(6) -0.0053(5) 0.0015(4) -0.0033(4)
Cl2 0.0595(11) 0.0595(12) 0.0549(12) -0.0021(9) 0.0069(9) -0.0026(9)
Cl1 0.0719(13) 0.0698(13) 0.0473(12) 0.0017(10) 0.0040(10) -0.0019(10)
N2 0.035(3) 0.054(3) 0.043(3) -0.009(3) 0.003(3) -0.006(3)
N1 0.047(3) 0.066(4) 0.042(4) -0.011(3) -0.002(3) -0.007(3)
N3 0.040(3) 0.048(3) 0.048(4) 0.000(3) 0.004(3) 0.000(3)
C53 0.033(4) 0.049(4) 0.057(5) -0.004(4) 0.008(3) 0.001(3)
C54 0.050(4) 0.052(4) 0.047(5) 0.000(4) -0.001(4) -0.007(4)
C12 0.038(4) 0.066(5) 0.041(4) -0.004(4) -0.004(3) -0.011(3)
C55 0.043(4) 0.048(4) 0.069(5) -0.008(4) 0.009(4) -0.001(3)
C2 0.037(4) 0.053(4) 0.055(5) -0.012(4) 0.013(4) -0.006(3)
C4 0.041(4) 0.068(5) 0.052(5) -0.012(4) 0.003(4) -0.010(3)
C3 0.044(4) 0.058(4) 0.043(5) -0.011(4) -0.001(4) -0.005(3)
C13 0.043(4) 0.067(5) 0.047(5) -0.004(4) -0.007(4) -0.007(4)
C56 0.046(4) 0.058(5) 0.064(5) -0.012(4) 0.013(4) -0.010(4)
C79 0.056(5) 0.057(5) 0.092(7) 0.000(5) 0.012(5) -0.010(4)
C11 0.045(4) 0.051(4) 0.050(5) -0.006(4) 0.003(4) -0.002(3)
C6 0.048(5) 0.075(5) 0.056(5) -0.013(4) -0.006(4) -0.002(4)
C59 0.044(4) 0.052(5) 0.076(6) -0.011(4) 0.017(4) -0.003(3)
C57 0.046(4) 0.053(5) 0.070(5) 0.003(4) 0.017(4) -0.007(4)
C58 0.035(4) 0.052(5) 0.064(5) 0.003(4) 0.000(4) -0.001(3)
C27 0.069(5) 0.069(5) 0.052(5) -0.019(4) -0.005(4) -0.009(4)
C85 0.035(4) 0.051(4) 0.073(5) 0.003(4) 0.005(4) -0.002(3)
C60 0.051(5) 0.050(5) 0.087(7) -0.002(4) 0.015(5) 0.010(4)
C66 0.048(5) 0.052(5) 0.083(7) 0.007(5) 0.007(4) -0.006(4)
C1 0.040(4) 0.078(5) 0.060(5) -0.013(4) 0.000(4) 0.001(4)
C28 0.069(6) 0.066(5) 0.054(5) -0.014(4) 0.006(5) -0.016(4)
C18 0.066(5) 0.082(6) 0.039(5) -0.013(4) -0.003(4) -0.015(4)
C92 0.058(5) 0.062(5) 0.101(6) -0.005(5) -0.002(5) 0.000(4)
C72 0.058(5) 0.057(5) 0.066(5) -0.002(4) 0.016(4) -0.009(4)
C14 0.039(4) 0.081(6) 0.064(5) -0.001(4) -0.001(4) -0.008(4)
C71 0.064(5) 0.072(6) 0.081(7) 0.008(5) 0.007(5) 0.000(4)
C34 0.094(7) 0.092(7) 0.068(7) -0.024(6) 0.006(5) -0.033(6)
C65 0.088(7) 0.051(5) 0.095(7) -0.015(5) 0.020(6) 0.015(4)
C5 0.054(5) 0.087(6) 0.050(5) -0.009(4) -0.006(4) -0.008(4)
C29 0.071(6) 0.102(7) 0.060(6) -0.006(5) -0.007(5) -0.032(5)
C86 0.081(5) 0.059(5) 0.062(5) -0.009(4) 0.002(4) -0.009(4)
C10 0.050(5) 0.100(7) 0.058(5) -0.020(5) 0.005(4) -0.020(4)
C7 0.049(5) 0.138(8) 0.062(6) 0.019(5) -0.025(4) -0.025(5)
C73 0.067(5) 0.054(5) 0.073(6) 0.006(5) 0.013(5) -0.011(4)
C16 0.051(5) 0.120(8) 0.056(6) 0.015(5) -0.025(4) -0.028(5)
C61 0.080(6) 0.075(6) 0.073(7) -0.001(5) 0.024(5) 0.003(5)
C17 0.071(6) 0.109(8) 0.054(6) -0.013(5) -0.013(5) -0.033(5)
C15 0.064(5) 0.095(7) 0.066(6) 0.017(5) -0.019(5) -0.020(5)
C39 0.086(7) 0.115(8) 0.077(7) -0.033(7) 0.001(6) 0.006(6)
C82 0.057(6) 0.089(7) 0.119(9) 0.021(6) -0.011(6) -0.019(5)
C62 0.105(8) 0.066(6) 0.091(8) -0.022(5) 0.001(6) 0.007(5)
C41 0.065(8) 0.080(8) 0.076(8) -0.004(8) -0.018(7) -0.014(6)
C19 0.050(5) 0.076(6) 0.104(8) -0.014(6) -0.023(5) -0.004(4)
C64 0.104(8) 0.065(6) 0.111(9) -0.009(6) 0.036(7) 0.015(6)
C30 0.070(6) 0.112(8) 0.088(8) 0.008(6) 0.015(6) -0.033(5)
C70 0.079(7) 0.115(9) 0.073(7) 0.021(7) 0.001(5) -0.010(6)
C68 0.072(6) 0.057(6) 0.169(12) 0.016(8) -0.015(7) -0.011(5)
C26 0.106(8) 0.085(7) 0.098(8) -0.024(6) -0.001(6) -0.007(6)
C87 0.115(7) 0.075(6) 0.098(7) -0.025(5) 0.001(6) -0.002(5)
C91 0.111(7) 0.063(5) 0.127(7) 0.005(5) -0.047(6) -0.005(5)
C84 0.061(6) 0.198(12) 0.127(10) -0.074(9) 0.037(6) -0.074(7)
C67 0.059(5) 0.065(6) 0.117(8) 0.020(6) -0.004(5) -0.004(4)
C69 0.078(7) 0.096(9) 0.154(13) 0.046(9) -0.016(8) -0.011(6)
C46 0.076(8) 0.100(9) 0.095(9) -0.008(8) -0.005(7) -0.013(7)
C63 0.147(10) 0.062(6) 0.085(8) -0.025(5) 0.025(8) 0.015(6)
C31 0.116(10) 0.120(9) 0.075(8) 0.003(7) 0.036(7) -0.020(7)
C20 0.069(6) 0.062(6) 0.171(11) -0.007(7) 0.024(7) -0.009(5)
C83 0.095(8) 0.171(11) 0.120(10) -0.049(8) 0.023(7) -0.058(8)
C21 0.107(8) 0.078(7) 0.142(11) 0.017(7) 0.010(8) -0.006(6)
C76 0.183(12) 0.098(9) 0.093(9) 0.010(7) -0.050(8) 0.010(8)
C23 0.139(11) 0.062(7) 0.206(16) -0.013(9) -0.049(11) 0.015(6)
C40 0.090(7) 0.163(11) 0.080(7) 0.029(7) -0.047(6) -0.035(7)
C33 0.088(6) 0.082(6) 0.069(6) 0.008(5) 0.020(6) 0.004(5)
C8 0.084(7) 0.168(11) 0.103(9) 0.017(8) -0.022(6) -0.031(7)
C38 0.105(9) 0.169(13) 0.106(10) -0.060(10) -0.001(7) -0.020(9)
C9 0.068(6) 0.102(8) 0.140(11) 0.005(8) -0.007(6) -0.021(5)
C80 0.060(6) 0.230(13) 0.101(8) -0.055(8) 0.028(6) -0.061(7)
C22 0.158(12) 0.116(10) 0.132(11) 0.013(9) -0.009(9) 0.040(9)
C32 0.133(10) 0.118(9) 0.080(8) 0.032(6) 0.008(7) 0.002(8)
C35 0.153(11) 0.136(11) 0.119(10) -0.064(9) 0.018(8) -0.045(9)
C25 0.168(12) 0.119(10) 0.121(10) -0.020(8) -0.036(8) 0.027(9)
C81 0.064(7) 0.278(19) 0.155(13) -0.064(12) 0.034(8) -0.047(9)
C78 0.221(15) 0.102(9) 0.217(15) 0.055(10) -0.152(13) -0.077(9)
C89 0.068(8) 0.053(7) 0.092(9) -0.002(7) 0.015(7) 0.008(6)
C37 0.118(11) 0.26(2) 0.110(12) -0.102(14) -0.014(9) -0.011(12)
C88 0.082(8) 0.065(8) 0.089(9) -0.012(7) 0.004(8) -0.005(7)
C24 0.222(16) 0.116(11) 0.140(13) -0.044(10) -0.029(12) 0.048(10)
C36 0.145(12) 0.126(11) 0.159(14) -0.055(11) -0.017(10) -0.014(8)
C74 0.32(2) 0.080(8) 0.134(12) 0.010(8) -0.123(13) -0.046(10)
C75 0.30(2) 0.095(10) 0.145(13) 0.000(9) -0.106(13) -0.021(11)
C77 0.32(2) 0.097(9) 0.230(18) 0.073(11) -0.183(17) -0.070(11)
C90 0.082(9) 0.054(8) 0.117(9) -0.002(7) -0.019(8) 0.025(7)
C88A 0.091(10) 0.079(10) 0.108(11) -0.016(9) -0.004(10) 0.002(9)
C89A 0.088(10) 0.078(10) 0.118(10) 0.003(9) -0.013(10) 0.009(9)
C90A 0.098(10) 0.077(10) 0.111(10) 0.016(9) -0.010(10) 0.006(9)
C45 0.113(9) 0.137(9) 0.131(9) -0.015(8) 0.000(8) -0.006(7)
C42 0.098(9) 0.115(9) 0.116(9) -0.010(7) -0.013(7) -0.017(7)
C43 0.105(9) 0.131(9) 0.138(9) -0.011(8) -0.017(8) -0.019(7)
C44 0.132(9) 0.154(10) 0.154(10) -0.009(8) -0.005(8) -0.013(8)
C47A 0.097(9) 0.107(9) 0.107(9) 0.010(8) -0.021(7) -0.011(8)
C49A 0.138(10) 0.137(10) 0.135(10) 0.015(8) -0.008(8) -0.005(8)
C50A 0.136(9) 0.136(9) 0.144(10) 0.007(8) -0.027(8) 0.000(8)
C51A 0.131(9) 0.129(9) 0.141(9) 0.001(8) -0.025(8) 0.000(7)
C52A 0.114(8) 0.102(8) 0.119(9) 0.008(7) -0.022(7) -0.003(7)
C48A 0.137(9) 0.138(9) 0.131(9) 0.010(8) -0.011(8) -0.012(8)
C47 0.078(8) 0.086(9) 0.080(9) 0.004(7) -0.022(7) -0.008(7)
C48 0.098(9) 0.104(9) 0.097(9) 0.014(8) -0.011(7) 0.002(7)
C49 0.128(10) 0.138(10) 0.123(10) 0.012(8) -0.002(8) 0.006(8)
C51 0.098(9) 0.106(10) 0.094(9) -0.004(8) -0.004(8) 0.001(8)
C52 0.076(9) 0.080(9) 0.085(9) 0.003(8) -0.015(7) -0.007(8)
C50 0.121(10) 0.110(10) 0.111(10) 0.019(8) -0.003(8) -0.001(8)
C42A 0.065(8) 0.086(9) 0.074(9) -0.009(7) 0.003(7) -0.007(7)
C43A 0.082(9) 0.101(9) 0.094(9) -0.014(7) 0.000(7) -0.016(7)
C44A 0.065(8) 0.082(8) 0.081(9) 0.009(7) 0.002(7) -0.020(7)
C45A 0.069(8) 0.094(9) 0.084(9) 0.001(7) -0.004(7) 0.004(7)
C46A 0.050(8) 0.073(8) 0.066(9) -0.005(8) 0.001(7) -0.010(7)
C41A 0.062(9) 0.073(9) 0.074(9) -0.008(8) -0.004(7) -0.004(7)

loop_
_atom_type_symbol
_atom_type_description
_atom_type_scat_dispersion_real
_atom_type_scat_dispersion_imag
_atom_type_scat_source
C C 0.0033 0.0016 'International Tables Vol C Tables 4.2.6.8 and 6.1.1.4'
H H 0.0000 0.0000 'International Tables Vol C Tables 4.2.6.8 and 6.1.1.4'
Cl Cl 0.1484 0.1585 'International Tables Vol C Tables 4.2.6.8 and 6.1.1.4'
Co Co 0.3494 0.9721 'International Tables Vol C Tables 4.2.6.8 and 6.1.1.4'
N N 0.0061 0.0033 'International Tables Vol C Tables 4.2.6.8 and 6.1.1.4'

loop_
_geom_angle_atom_site_label_1
_geom_angle_atom_site_label_2
_geom_angle_atom_site_label_3
_geom_angle
_geom_angle_site_symmetry_1
_geom_angle_site_symmetry_3
_geom_angle_publ_flag
Cl1 Co1 Cl2 112.99(8) . . ?
N2 Co1 Cl2 91.87(15) . . ?
N2 Co1 Cl1 155.14(16) . . ?
N2 Co1 N1 74.9(2) . . ?
N2 Co1 N3 73.9(2) . . ?
N1 Co1 Cl2 105.08(16) . . ?
N1 Co1 Cl1 97.58(17) . . ?
N1 Co1 N3 142.1(2) . . ?
N3 Co1 Cl2 96.95(14) . . ?
N3 Co1 Cl1 101.75(16) . . ?
C12 N2 Co1 117.6(4) . . ?
C12 N2 C3 121.3(6) . . ?
C3 N2 Co1 117.7(4) . . ?
C2 N1 Co1 115.3(4) . . ?
C2 N1 C13 119.0(6) . . ?
C13 N1 Co1 125.7(4) . . ?
C53 N3 Co1 123.9(4) . . ?
C11 N3 Co1 115.3(4) . . ?
C11 N3 C53 120.8(6) . . ?
C54 C53 N3 118.7(6) . . ?
C58 C53 N3 118.8(6) . . ?
C58 C53 C54 122.4(6) . . ?
C53 C54 C55 116.4(6) . . ?
C53 C54 C85 124.4(6) . . ?
C55 C54 C85 119.2(6) . . ?
N2 C12 C11 111.8(6) . . ?
N2 C12 C6 122.0(6) . . ?
C6 C12 C11 126.2(6) . . ?
C56 C55 C54 121.6(6) . . ?
N1 C2 C3 114.7(6) . . ?
N1 C2 C1 126.8(6) . . ?
C3 C2 C1 118.5(6) . . ?
C3 C4 C5 117.9(7) . . ?
N2 C3 C2 113.0(6) . . ?
N2 C3 C4 120.8(6) . . ?
C4 C3 C2 126.2(6) . . ?
C18 C13 N1 117.9(7) . . ?
C14 C13 N1 119.6(6) . . ?
C14 C13 C18 122.4(7) . . ?
C55 C56 C72 119.9(6) . . ?
C57 C56 C55 119.7(6) . . ?
C57 C56 C72 120.3(7) . . ?
C84 C79 C72 124.7(7) . . ?
C84 C79 C80 116.1(8) . . ?
C80 C79 C72 119.2(8) . . ?
N3 C11 C12 114.8(6) . . ?
N3 C11 C10 124.3(6) . . ?
C10 C11 C12 120.8(7) . . ?
C12 C6 C5 116.1(7) . . ?
C12 C6 C7 122.8(7) . . ?
C5 C6 C7 121.0(7) . . ?
C58 C59 C66 111.1(6) . . ?
C60 C59 C58 111.8(6) . . ?
C60 C59 C66 114.5(6) . . ?
C56 C57 C58 121.1(7) . . ?
C53 C58 C59 119.2(6) . . ?
C57 C58 C53 118.6(6) . . ?
C57 C58 C59 122.2(6) . . ?
C28 C27 C18 111.1(6) . . ?
C34 C27 C28 114.2(7) . . ?
C34 C27 C18 115.0(7) . . ?
C54 C85 C92 111.8(6) . . ?
C54 C85 C86 108.8(6) . . ?
C86 C85 C92 112.3(6) . . ?
C65 C60 C59 121.1(8) . . ?
C65 C60 C61 117.0(8) . . ?
C61 C60 C59 121.8(7) . . ?
C71 C66 C59 119.5(7) . . ?
C71 C66 C67 120.5(8) . . ?
C67 C66 C59 119.8(8) . . ?
C29 C28 C27 121.8(8) . . ?
C33 C28 C27 118.9(8) . . ?
C33 C28 C29 119.2(8) . . ?
C13 C18 C27 120.3(7) . . ?
C17 C18 C13 118.2(8) . . ?
C17 C18 C27 121.5(7) . . ?
C91 C92 C85 117.3(7) . . ?
C79 C72 C56 113.2(6) . . ?
C73 C72 C56 110.7(6) . . ?
C73 C72 C79 114.1(6) . . ?
C13 C14 C15 116.7(7) . . ?
C13 C14 C19 122.7(7) . . ?
C15 C14 C19 120.6(8) . . ?
C66 C71 C70 119.8(9) . . ?
C39 C34 C27 122.0(9) . . ?
C39 C34 C35 114.8(9) . . ?
C35 C34 C27 122.6(9) . . ?
C60 C65 C64 122.7(9) . . ?
C4 C5 C6 121.7(7) . . ?
C28 C29 C30 118.9(9) . . ?
C87 C86 C85 122.8(7) . . ?
C9 C10 C11 114.4(7) . . ?
C8 C7 C6 116.0(8) . . ?
C78 C73 C72 125.5(8) . . ?
C74 C73 C72 121.9(8) . . ?
C74 C73 C78 112.3(9) . . ?
C17 C16 C40 119.7(9) . . ?
C15 C16 C17 119.3(7) . . ?
C15 C16 C40 120.8(9) . . ?
C62 C61 C60 120.8(8) . . ?
C18 C17 C16 121.6(8) . . ?
C16 C15 C14 121.4(8) . . ?
C34 C39 C38 124.5(11) . . ?
C83 C82 C81 117.6(9) . . ?
C61 C62 C63 121.1(10) . . ?
C46 C41 C40 126.5(14) . . ?
C42 C41 C46 118.7(18) . . ?
C42 C41 C40 114.8(14) . . ?
C14 C19 C20 112.7(8) . . ?
C26 C19 C14 110.4(7) . . ?
C26 C19 C20 115.7(8) . . ?
C65 C64 C63 121.3(9) . . ?
C31 C30 C29 122.5(10) . . ?
C69 C70 C71 120.0(10) . . ?
C69 C68 C67 119.7(10) . . ?
C19 C26 C25 114.8(9) . . ?
C86 C87 C88A 131.1(11) . . ?
C88 C87 C86 126.7(9) . . ?
C92 C91 C90 117.3(10) . . ?
C92 C91 C90A 117.8(12) . . ?
C79 C84 C83 123.3(8) . . ?
C66 C67 C68 119.6(10) . . ?
C70 C69 C68 120.4(11) . . ?
C45 C46 C41 121.1(19) . . ?
C64 C63 C62 117.1(9) . . ?
C30 C31 C32 117.9(10) . . ?
C21 C20 C19 123.5(8) . . ?
C82 C83 C84 120.1(9) . . ?
C22 C21 C20 116.7(10) . . ?
C75 C76 C77 113.4(10) . . ?
C24 C23 C22 117.7(11) . . ?
C16 C40 C41 106.1(9) . . ?
C16 C40 C47A 112.2(12) . . ?
C41 C40 C47A 99.3(13) . . ?
C47 C40 C16 116.5(12) . . ?
C41A C40 C16 118.6(13) . . ?
C41A C40 C47 120.1(17) . . ?
C28 C33 C32 119.4(9) . . ?
C7 C8 C9 112.8(8) . . ?
C37 C38 C39 120.5(14) . . ?
C10 C9 C8 118.0(9) . . ?
C79 C80 C81 121.1(9) . . ?
C21 C22 C23 117.9(11) . . ?
C31 C32 C33 122.1(10) . . ?
C34 C35 C36 123.2(12) . . ?
C26 C25 C24 117.8(10) . . ?
C82 C81 C80 121.7(10) . . ?
C73 C78 C77 123.7(10) . . ?
C88 C89 C90 114.2(13) . . ?
C38 C37 C36 119.4(14) . . ?
C87 C88 C89 116.9(11) . . ?
C23 C24 C25 117.2(10) . . ?
C35 C36 C37 117.2(14) . . ?
C73 C74 C75 125.3(10) . . ?
C76 C75 C74 122.4(11) . . ?
C76 C77 C78 122.3(11) . . ?
C89 C90 C91 104.6(11) . . ?
C87 C88A C89A 116.6(16) . . ?
C88A C89A C90A 118.4(18) . . ?
C89A C90A C91 112.3(18) . . ?
C46 C45 C44 120(2) . . ?
C41 C42 C43 120(2) . . ?
C44 C43 C42 122(2) . . ?
C43 C44 C45 119(2) . . ?
C52A C47A C40 123.9(16) . . ?
C52A C47A C48A 120(2) . . ?
C48A C47A C40 115.6(17) . . ?
C50A C49A C48A 119(2) . . ?
C49A C50A C51A 125(2) . . ?
C50A C51A C52A 114(2) . . ?
C47A C52A C51A 124(2) . . ?
C47A C48A C49A 118(2) . . ?
C40 C47 C48 127.1(19) . . ?
C40 C47 C52 110.5(18) . . ?
C48 C47 C52 122(2) . . ?
C49 C48 C47 124(2) . . ?
C48 C49 C50 111(3) . . ?
C50 C51 C52 116(2) . . ?
C47 C52 C51 117(2) . . ?
C49 C50 C51 129(3) . . ?
C41A C42A C43A 121(2) . . ?
C44A C43A C42A 122(2) . . ?
C45A C44A C43A 118.7(19) . . ?
C44A C45A C46A 118(2) . . ?
C41A C46A C45A 125(2) . . ?
C40 C41A C42A 123.1(18) . . ?
C40 C41A C46A 120.6(17) . . ?
C46A C41A C42A 116(2) . . ?

loop_
_geom_bond_atom_site_label_1
_geom_bond_atom_site_label_2
_geom_bond_distance
_geom_bond_site_symmetry_2
_geom_bond_publ_flag
Co1 Cl2 2.306(2) . ?
Co1 Cl1 2.233(2) . ?
Co1 N2 2.049(5) . ?
Co1 N1 2.180(5) . ?
Co1 N3 2.189(5) . ?
N2 C12 1.328(8) . ?
N2 C3 1.342(8) . ?
N1 C2 1.304(8) . ?
N1 C13 1.443(8) . ?
N3 C53 1.444(8) . ?
N3 C11 1.279(8) . ?
C53 C54 1.399(9) . ?
C53 C58 1.392(9) . ?
C54 C55 1.404(9) . ?
C54 C85 1.509(9) . ?
C12 C11 1.501(9) . ?
C12 C6 1.394(9) . ?
C55 C56 1.389(9) . ?
C2 C3 1.488(9) . ?
C2 C1 1.496(8) . ?
C4 C3 1.382(9) . ?
C4 C5 1.386(9) . ?
C13 C18 1.408(9) . ?
C13 C14 1.385(10) . ?
C56 C57 1.370(9) . ?
C56 C72 1.540(9) . ?
C79 C72 1.493(10) . ?
C79 C84 1.359(8) . ?
C79 C80 1.371(7) . ?
C11 C10 1.494(9) . ?
C6 C5 1.396(10) . ?
C6 C7 1.505(10) . ?
C59 C58 1.542(9) . ?
C59 C60 1.497(10) . ?
C59 C66 1.545(10) . ?
C57 C58 1.377(9) . ?
C27 C28 1.514(10) . ?
C27 C18 1.515(10) . ?
C27 C34 1.502(11) . ?
C85 C92 1.538(9) . ?
C85 C86 1.525(9) . ?
C60 C65 1.358(10) . ?
C60 C61 1.396(10) . ?
C66 C71 1.371(11) . ?
C66 C67 1.374(10) . ?
C28 C29 1.381(10) . ?
C28 C33 1.359(11) . ?
C18 C17 1.361(10) . ?
C92 C91 1.537(11) . ?
C72 C73 1.472(10) . ?
C14 C15 1.414(10) . ?
C14 C19 1.521(10) . ?
C71 C70 1.396(11) . ?
C34 C39 1.342(12) . ?
C34 C35 1.376(13) . ?
C65 C64 1.363(12) . ?
C29 C30 1.392(11) . ?
C86 C87 1.486(9) . ?
C10 C9 1.421(11) . ?
C7 C8 1.453(12) . ?
C73 C78 1.360(8) . ?
C73 C74 1.349(8) . ?
C16 C17 1.390(11) . ?
C16 C15 1.375(11) . ?
C16 C40 1.559(11) . ?
C61 C62 1.383(11) . ?
C39 C38 1.389(14) . ?
C82 C83 1.354(8) . ?
C82 C81 1.372(8) . ?
C62 C63 1.385(12) . ?
C41 C46 1.404(7) . ?
C41 C40 1.62(2) . ?
C41 C42 1.386(7) . ?
C19 C26 1.509(11) . ?
C19 C20 1.525(12) . ?
C64 C63 1.380(12) . ?
C30 C31 1.324(13) . ?
C70 C69 1.370(13) . ?
C68 C67 1.404(12) . ?
C68 C69 1.375(14) . ?
C26 C25 1.534(13) . ?
C87 C88 1.481(11) . ?
C87 C88A 1.509(15) . ?
C91 C90 1.590(17) . ?
C91 C90A 1.562(16) . ?
C84 C83 1.381(8) . ?
C46 C45 1.387(8) . ?
C31 C32 1.365(13) . ?
C20 C21 1.507(13) . ?
C21 C22 1.464(13) . ?
C76 C75 1.361(8) . ?
C76 C77 1.368(8) . ?
C23 C22 1.543(15) . ?
C23 C24 1.520(16) . ?
C40 C47A 1.76(2) . ?
C40 C47 1.38(2) . ?
C40 C41A 1.30(2) . ?
C33 C32 1.381(12) . ?
C8 C9 1.569(13) . ?
C38 C37 1.311(19) . ?
C80 C81 1.378(8) . ?
C35 C36 1.409(15) . ?
C25 C24 1.560(15) . ?
C78 C77 1.386(8) . ?
C89 C88 1.511(14) . ?
C89 C90 1.55(2) . ?
C37 C36 1.417(18) . ?
C74 C75 1.364(8) . ?
C88A C89A 1.522(17) . ?
C89A C90A 1.539(18) . ?
C45 C44 1.392(8) . ?
C42 C43 1.393(9) . ?
C43 C44 1.384(9) . ?
C47A C52A 1.387(10) . ?
C47A C48A 1.388(10) . ?
C49A C50A 1.381(10) . ?
C49A C48A 1.405(10) . ?
C50A C51A 1.388(10) . ?
C51A C52A 1.400(10) . ?
C47 C48 1.389(10) . ?
C47 C52 1.394(10) . ?
C48 C49 1.385(10) . ?
C49 C50 1.385(10) . ?
C51 C52 1.400(10) . ?
C51 C50 1.396(10) . ?
C42A C43A 1.397(10) . ?
C42A C41A 1.390(10) . ?
C43A C44A 1.392(10) . ?
C44A C45A 1.389(10) . ?
C45A C46A 1.390(10) . ?
C46A C41A 1.385(10) . ?

loop_
_smtbx_masks_void_nr
_smtbx_masks_void_average_x
_smtbx_masks_void_average_y
_smtbx_masks_void_average_z
_smtbx_masks_void_volume
_smtbx_masks_void_count_electrons
_smtbx_masks_void_content
1 -0.201 -0.739 0.439 2816.0 689.1 ?
2 -0.234 -0.460 -0.901 2816.0 689.3 ?
3 0.000 0.250 0.125 25.4 0.0 ?
4 0.000 0.750 0.875 25.4 0.0 ?
5 0.084 -0.017 0.113 13.2 1.7 ?
6 0.084 0.483 0.887 13.2 1.7 ?
7 0.233 0.166 0.363 13.2 1.7 ?
8 0.233 0.666 0.637 13.2 1.7 ?
9 0.267 0.334 0.137 13.2 1.7 ?
10 0.267 0.834 0.863 13.2 1.7 ?
11 0.416 0.017 0.613 13.2 1.7 ?
12 0.416 0.517 0.387 13.2 1.7 ?
13 0.500 0.250 0.375 25.4 0.0 ?
14 0.500 0.750 0.625 25.4 0.0 ?
15 0.584 -0.017 0.387 13.2 1.7 ?
16 0.584 0.483 0.613 13.2 1.7 ?
17 0.733 0.166 0.137 13.2 1.7 ?
18 0.733 0.666 0.863 13.2 1.7 ?
19 0.767 0.334 0.363 13.2 1.7 ?
20 0.767 0.834 0.637 13.2 1.7 ?
21 0.916 0.017 0.887 13.2 1.7 ?
22 0.916 0.517 0.113 13.2 1.7 ?
